data_7055716
loop_
_publ_author_name
'Deiana, Carlo'
'Carla Aragoni, M.'
'Isaia, Francesco'
'Lippolis, Vito'
'Pintus, Anna'
'Slawin, Alexandra M. Z.'
'Derek Woollins, J.'
'Arca, Massimiliano'

_publ_section_title
;
 Structural tailoring of the NIR-absorption of bis(1,2-dichalcogenolene)
 Ni/Pt electrochromophores deriving from
 1,3-dimethyl-2-chalcogenoxo-imidazoline-4,5-dichalcogenolates
;
_journal_issue 10
_journal_name_full 'New J. Chem.'
_journal_page_first 8206
_journal_paper_doi 10.1039/C6NJ01854H
_journal_volume 40
_journal_year 2016
_chemical_formula_moiety 'C14 H20 N4 Pt S6'
_chemical_formula_sum 'C14 H20 N4 Pt S6'
_chemical_formula_weight 631.79
_chemical_name_systematic
; 
 ? 
;
_space_group_IT_number 14
_symmetry_cell_setting monoclinic
_symmetry_space_group_name_Hall '-P 2yn'
_symmetry_space_group_name_H-M 'P 1 21/n 1'
_atom_sites_solution_hydrogens geom
_atom_sites_solution_primary direct
_atom_sites_solution_secondary difmap
_audit_creation_method SHELXL-97
_audit_update_record
;
2016-06-10 deposited with the CCDC.
2016-08-08 downloaded from the CCDC.
;
_cell_angle_alpha 90.00
_cell_angle_beta 93.847(9)
_cell_angle_gamma 90.00
_cell_formula_units_Z 2
_cell_length_a 9.505(3)
_cell_length_b 5.3533(16)
_cell_length_c 19.925(6)
_cell_measurement_reflns_used 3380
_cell_measurement_temperature 93(2)
_cell_measurement_theta_max 28.6648
_cell_measurement_theta_min 2.3165
_cell_volume 1011.6(5)
_computing_cell_refinement 'CrystalClear (Rigaku Corp., 2004)'
_computing_data_collection 'CrystalClear (Rigaku Corp., 2004)'
_computing_data_reduction 'CrystalClear (Rigaku Corp., 2004)'
_computing_molecular_graphics 'Bruker SHELXTL'
_computing_publication_material 'Bruker SHELXTL'
_computing_structure_refinement 'SHELXL-97 (Sheldrick, 1997)'
_computing_structure_solution 'SHELXS-97 (Sheldrick, 1990)'
_diffrn_ambient_temperature 93(2)
_diffrn_measured_fraction_theta_full 0.980
_diffrn_measured_fraction_theta_max 0.979
_diffrn_measurement_device_type CCD
_diffrn_measurement_method '\w and \f scans'
_diffrn_radiation_monochromator confocal
_diffrn_radiation_source 'rotating anode'
_diffrn_radiation_type MoK\a
_diffrn_radiation_wavelength 0.71073
_diffrn_reflns_av_R_equivalents 0.0360
_diffrn_reflns_av_sigmaI/netI 0.0420
_diffrn_reflns_limit_h_max 11
_diffrn_reflns_limit_h_min -7
_diffrn_reflns_limit_k_max 6
_diffrn_reflns_limit_k_min -6
_diffrn_reflns_limit_l_max 23
_diffrn_reflns_limit_l_min -20
_diffrn_reflns_number 6015
_diffrn_reflns_theta_full 25.00
_diffrn_reflns_theta_max 25.36
_diffrn_reflns_theta_min 2.05
_exptl_absorpt_coefficient_mu 7.562
_exptl_absorpt_correction_T_max 1.0000
_exptl_absorpt_correction_T_min 0.8679
_exptl_absorpt_correction_type multi-scan
_exptl_absorpt_process_details 'Jacobson, R. (1998) Private communication'
_exptl_crystal_colour black
_exptl_crystal_density_diffrn 2.074
_exptl_crystal_density_method 'not measured'
_exptl_crystal_description needle
_exptl_crystal_F_000 612
_exptl_crystal_size_max 0.3000
_exptl_crystal_size_mid 0.0100
_exptl_crystal_size_min 0.0100
_refine_diff_density_max 1.231
_refine_diff_density_min -1.347
_refine_diff_density_rms 0.174
_refine_ls_extinction_method none
_refine_ls_goodness_of_fit_ref 1.062
_refine_ls_hydrogen_treatment constr
_refine_ls_matrix_type full
_refine_ls_number_parameters 116
_refine_ls_number_reflns 1820
_refine_ls_number_restraints 0
_refine_ls_restrained_S_all 1.062
_refine_ls_R_factor_all 0.0366
_refine_ls_R_factor_gt 0.0308
_refine_ls_shift/su_max 0.002
_refine_ls_shift/su_mean 0.000
_refine_ls_structure_factor_coef Fsqd
_refine_ls_weighting_details 'calc w=1/[\s^2^(Fo^2^)+(0.0234P)^2^+2.8618P] where P=(Fo^2^+2Fc^2^)/3'
_refine_ls_weighting_scheme calc
_refine_ls_wR_factor_gt 0.0590
_refine_ls_wR_factor_ref 0.0625
_reflns_number_gt 1574
_reflns_number_total 1820
_reflns_threshold_expression >2sigma(I)
_cod_data_source_file c6nj01854h2.cif
_cod_data_source_block Pt_bis-dithiolene
_cod_depositor_comments
;
The following automatic conversions were performed:

'_symmetry_cell_setting' value 'Monoclinic' changed to 'monoclinic'
according to
/usr/data/users/saulius/crontab/automatic-downloads/rss-feeds/RSC/lib/dictionaries/cif_core.dic
dictionary named 'cif_core.dic' version 2.4.2 from 2011-04-26.

Automatic conversion script
Id: cif_fix_values 4268 2015-11-12 08:31:59Z antanas 

 Adding full bibliography for 7055716.cif.
;
_cod_original_cell_volume 1011.5(5)
_cod_original_sg_symbol_H-M P2(1)/n
_cod_database_code 7055716

loop_
_symmetry_equiv_pos_as_xyz
'x, y, z'
'-x+1/2, y+1/2, -z+1/2'
'-x, -y, -z'
'x-1/2, -y-1/2, z-1/2'

loop_
_atom_site_label
_atom_site_type_symbol
_atom_site_fract_x
_atom_site_fract_y
_atom_site_fract_z
_atom_site_U_iso_or_equiv
_atom_site_adp_type
_atom_site_occupancy
_atom_site_symmetry_multiplicity
_atom_site_calc_flag
_atom_site_refinement_flags
Pt1 Pt 1.0000 0.0000 0.5000 0.01303(11) Uani 1 2 d S
S1 S 0.89290(13) -0.2229(3) 0.41328(6) 0.0172(3) Uani 1 1 d .
C1 C 1.0259(5) -0.4164(10) 0.3962(2) 0.0157(11) Uani 1 1 d .
N1 N 1.0276(5) -0.6035(8) 0.34855(19) 0.0160(9) Uani 1 1 d .
C2 C 1.1590(6) -0.4121(9) 0.4292(2) 0.0146(11) Uani 1 1 d .
S2 S 1.20747(13) -0.2117(3) 0.49232(6) 0.0167(3) Uani 1 1 d .
N2 N 1.2380(4) -0.5975(8) 0.40169(19) 0.0147(9) Uani 1 1 d .
C3 C 1.1562(5) -0.7197(9) 0.3512(2) 0.0134(10) Uani 1 1 d .
S3 S 1.20369(15) -0.9580(3) 0.30444(6) 0.0187(3) Uani 1 1 d .
C4 C 0.9085(5) -0.6673(10) 0.3011(2) 0.0180(11) Uani 1 1 d .
H4A H 0.8191 -0.6434 0.3231 0.022 Uiso 1 1 calc R
H4B H 0.9150 -0.8453 0.2882 0.022 Uiso 1 1 calc R
C5 C 0.9081(6) -0.5045(10) 0.2384(3) 0.0197(13) Uani 1 1 d .
H5A H 0.8276 -0.5499 0.2075 0.030 Uiso 1 1 calc R
H5B H 0.9959 -0.5304 0.2163 0.030 Uiso 1 1 calc R
H5C H 0.9004 -0.3285 0.2512 0.030 Uiso 1 1 calc R
C6 C 1.3851(6) -0.6542(11) 0.4206(2) 0.0207(12) Uani 1 1 d .
H6A H 1.4045 -0.8305 0.4094 0.025 Uiso 1 1 calc R
H6B H 1.4029 -0.6332 0.4698 0.025 Uiso 1 1 calc R
C7 C 1.4839(6) -0.4857(10) 0.3846(3) 0.0217(13) Uani 1 1 d .
H7A H 1.5817 -0.5274 0.3988 0.033 Uiso 1 1 calc R
H7B H 1.4653 -0.3110 0.3958 0.033 Uiso 1 1 calc R
H7C H 1.4683 -0.5097 0.3359 0.033 Uiso 1 1 calc R

loop_
_atom_site_aniso_label
_atom_site_aniso_U_11
_atom_site_aniso_U_22
_atom_site_aniso_U_33
_atom_site_aniso_U_23
_atom_site_aniso_U_13
_atom_site_aniso_U_12
Pt1 0.01630(18) 0.01089(19) 0.01186(17) 0.00062(9) 0.00067(11) -0.00034(11)
S1 0.0172(7) 0.0178(7) 0.0164(6) -0.0015(5) -0.0012(5) 0.0007(6)
C1 0.017(3) 0.014(3) 0.015(3) 0.003(2) 0.001(2) 0.002(2)
N1 0.020(2) 0.012(2) 0.016(2) -0.0014(17) 0.0025(17) -0.0011(19)
C2 0.019(3) 0.012(3) 0.013(3) 0.0000(19) 0.0027(19) -0.001(2)
S2 0.0183(7) 0.0160(7) 0.0154(6) -0.0001(5) -0.0021(5) 0.0002(5)
N2 0.016(2) 0.010(2) 0.017(2) 0.0038(17) -0.0005(17) -0.0015(18)
C3 0.017(3) 0.011(3) 0.012(2) 0.0059(19) 0.0038(19) -0.001(2)
S3 0.0210(7) 0.0182(7) 0.0171(7) -0.0021(5) 0.0022(5) 0.0002(6)
C4 0.015(3) 0.017(3) 0.022(3) -0.007(2) -0.003(2) -0.002(2)
C5 0.018(3) 0.024(4) 0.016(3) 0.001(2) -0.004(2) 0.000(2)
C6 0.024(3) 0.016(3) 0.021(3) 0.003(2) -0.004(2) 0.002(2)
C7 0.017(3) 0.029(4) 0.019(3) 0.006(2) 0.004(2) -0.003(2)

loop_
_atom_type_symbol
_atom_type_description
_atom_type_scat_dispersion_real
_atom_type_scat_dispersion_imag
_atom_type_scat_source
C C 0.0033 0.0016 'International Tables Vol C Tables 4.2.6.8 and 6.1.1.4'
H H 0.0000 0.0000 'International Tables Vol C Tables 4.2.6.8 and 6.1.1.4'
N N 0.0061 0.0033 'International Tables Vol C Tables 4.2.6.8 and 6.1.1.4'
S S 0.1246 0.1234 'International Tables Vol C Tables 4.2.6.8 and 6.1.1.4'
Pt Pt -1.7033 8.3905 'International Tables Vol C Tables 4.2.6.8 and 6.1.1.4'

loop_
_geom_angle_atom_site_label_1
_geom_angle_atom_site_label_2
_geom_angle_atom_site_label_3
_geom_angle
_geom_angle_site_symmetry_1
_geom_angle_site_symmetry_3
S1 Pt1 S1 180.0 . 3_756
S1 Pt1 S2 88.11(5) . 3_756
S1 Pt1 S2 91.89(5) 3_756 3_756
S1 Pt1 S2 91.89(5) . .
S1 Pt1 S2 88.11(5) 3_756 .
S2 Pt1 S2 180.0 3_756 .
C1 S1 Pt1 99.86(18) . .
N1 C1 C2 106.6(4) . .
N1 C1 S1 128.8(4) . .
C2 C1 S1 124.5(4) . .
C3 N1 C1 110.7(4) . .
C3 N1 C4 124.6(4) . .
C1 N1 C4 124.6(4) . .
N2 C2 C1 107.6(4) . .
N2 C2 S2 128.5(4) . .
C1 C2 S2 123.9(4) . .
C2 S2 Pt1 99.82(19) . .
C2 N2 C3 109.4(4) . .
C2 N2 C6 125.9(4) . .
C3 N2 C6 124.7(4) . .
N1 C3 N2 105.6(4) . .
N1 C3 S3 127.1(4) . .
N2 C3 S3 127.4(4) . .
N1 C4 C5 110.8(4) . .
N1 C4 H4A 109.5 . .
C5 C4 H4A 109.5 . .
N1 C4 H4B 109.5 . .
C5 C4 H4B 109.5 . .
H4A C4 H4B 108.1 . .
C4 C5 H5A 109.5 . .
C4 C5 H5B 109.5 . .
H5A C5 H5B 109.5 . .
C4 C5 H5C 109.5 . .
H5A C5 H5C 109.5 . .
H5B C5 H5C 109.5 . .
N2 C6 C7 111.6(4) . .
N2 C6 H6A 109.3 . .
C7 C6 H6A 109.3 . .
N2 C6 H6B 109.3 . .
C7 C6 H6B 109.3 . .
H6A C6 H6B 108.0 . .
C6 C7 H7A 109.5 . .
C6 C7 H7B 109.5 . .
H7A C7 H7B 109.5 . .
C6 C7 H7C 109.5 . .
H7A C7 H7C 109.5 . .
H7B C7 H7C 109.5 . .

loop_
_geom_bond_atom_site_label_1
_geom_bond_atom_site_label_2
_geom_bond_distance
_geom_bond_site_symmetry_2
Pt1 S1 2.2826(13) .
Pt1 S1 2.2826(13) 3_756
Pt1 S2 2.2884(14) 3_756
Pt1 S2 2.2884(14) .
S1 C1 1.687(5) .
C1 N1 1.381(6) .
C1 C2 1.386(7) .
N1 C3 1.370(6) .
N1 C4 1.466(6) .
C2 N2 1.381(7) .
C2 S2 1.693(5) .
N2 C3 1.392(6) .
N2 C6 1.455(6) .
C3 S3 1.660(5) .
C4 C5 1.523(7) .
C4 H4A 0.9900 .
C4 H4B 0.9900 .
C5 H5A 0.9800 .
C5 H5B 0.9800 .
C5 H5C 0.9800 .
C6 C7 1.517(7) .
C6 H6A 0.9900 .
C6 H6B 0.9900 .
C7 H7A 0.9800 .
C7 H7B 0.9800 .
C7 H7C 0.9800 .

loop_
_geom_torsion_atom_site_label_1
_geom_torsion_atom_site_label_2
_geom_torsion_atom_site_label_3
_geom_torsion_atom_site_label_4
_geom_torsion
_geom_torsion_site_symmetry_1
S2 Pt1 S1 C1 -178.33(18) 3_756
S2 Pt1 S1 C1 1.67(18) .
Pt1 S1 C1 N1 178.9(4) .
Pt1 S1 C1 C2 -1.6(5) .
C2 C1 N1 C3 1.0(6) .
S1 C1 N1 C3 -179.4(4) .
C2 C1 N1 C4 -178.4(4) .
S1 C1 N1 C4 1.1(8) .
N1 C1 C2 N2 -0.7(6) .
S1 C1 C2 N2 179.8(4) .
N1 C1 C2 S2 180.0(4) .
S1 C1 C2 S2 0.4(7) .
N2 C2 S2 Pt1 -178.1(4) .
C1 C2 S2 Pt1 1.1(5) .
S1 Pt1 S2 C2 -1.54(18) .
S1 Pt1 S2 C2 178.46(18) 3_756
C1 C2 N2 C3 0.1(6) .
S2 C2 N2 C3 179.4(4) .
C1 C2 N2 C6 178.5(4) .
S2 C2 N2 C6 -2.1(8) .
C1 N1 C3 N2 -1.0(5) .
C4 N1 C3 N2 178.5(4) .
C1 N1 C3 S3 178.5(4) .
C4 N1 C3 S3 -2.0(7) .
C2 N2 C3 N1 0.5(5) .
C6 N2 C3 N1 -177.9(4) .
C2 N2 C3 S3 -179.0(4) .
C6 N2 C3 S3 2.6(7) .
C3 N1 C4 C5 -93.2(6) .
C1 N1 C4 C5 86.1(6) .
C2 N2 C6 C7 -83.6(6) .
C3 N2 C6 C7 94.6(6) .
